data_2209008
loop_
_publ_author_name
'Suchada Chantrapromma'
'Hoong-Kun Fun'
'Sorwaporn Koysomboon'
'Kan Chantrapromma'

_publ_section_title
;
 4-Methoxy-7-phenyl-6,7-dihydrofuro[3,2-<i>g</i>]chromen-5-one
;
_journal_coeditor_code SJ2045
_journal_issue 5
_journal_name_full 'Acta Crystallographica Section E'
_journal_page_first o1984
_journal_page_last o1986
_journal_paper_doi 10.1107/S1600536806013900
_journal_volume 62
_journal_year 2006
_chemical_formula_iupac 'C18 H12 O4'
_chemical_formula_moiety 'C18 H12 O4'
_chemical_formula_sum 'C18 H12 O4'
_chemical_formula_weight 292.28
_chemical_melting_point .454E-305
_chemical_name_common
;
pinnatin
;
_chemical_name_systematic
;
4-Methoxy-7-phenyl-6,7-dihydrofuro[3,2-g]chromen-5-one
;
_space_group_IT_number 14
_symmetry_cell_setting monoclinic
_symmetry_space_group_name_Hall '-P 2ybc'
_symmetry_space_group_name_H-M 'P 1 21/c 1'
_atom_sites_solution_hydrogens geom
_atom_sites_solution_primary direct
_atom_sites_solution_secondary difmap
_audit_creation_method SHELXL97
_cell_angle_alpha 90.00
_cell_angle_beta 96.9450(10)
_cell_angle_gamma 90.00
_cell_formula_units_Z 4
_cell_length_a 8.61740(10)
_cell_length_b 15.5622(3)
_cell_length_c 9.86340(10)
_cell_measurement_reflns_used 3821
_cell_measurement_temperature 100.00(10)
_cell_measurement_theta_max 30.00
_cell_measurement_theta_min 2.38
_cell_volume 1313.03(3)
_computing_cell_refinement APEX2
_computing_data_collection 'APEX2 (Bruker, 2005)'
_computing_data_reduction 'SAINT (Bruker, 2005)'
_computing_molecular_graphics SHELXTL
_computing_publication_material 'SHELXTL and PLATON (Spek, 2003)'
_computing_structure_refinement SHELXTL
_computing_structure_solution 'SHELXTL (Sheldrick, 1998)'
_diffrn_ambient_temperature 297(2)
_diffrn_detector_area_resol_mean 8.33
_diffrn_measured_fraction_theta_full 1.000
_diffrn_measured_fraction_theta_max 1.000
_diffrn_measurement_device_type 'Bruker SMART APEX2 CCD area-detector'
_diffrn_measurement_method \w
_diffrn_radiation_monochromator graphite
_diffrn_radiation_source 'fine-focus sealed tube'
_diffrn_radiation_type MoK\a
_diffrn_radiation_wavelength 0.71073
_diffrn_reflns_av_R_equivalents 0.0793
_diffrn_reflns_av_sigmaI/netI 0.0426
_diffrn_reflns_limit_h_max 12
_diffrn_reflns_limit_h_min -12
_diffrn_reflns_limit_k_max 20
_diffrn_reflns_limit_k_min -21
_diffrn_reflns_limit_l_max 13
_diffrn_reflns_limit_l_min -13
_diffrn_reflns_number 32598
_diffrn_reflns_theta_full 30.00
_diffrn_reflns_theta_max 30.00
_diffrn_reflns_theta_min 2.38
_diffrn_standards_number 0
_exptl_absorpt_coefficient_mu 0.105
_exptl_absorpt_correction_T_max 0.9896
_exptl_absorpt_correction_T_min 0.9603
_exptl_absorpt_correction_type multi-scan
_exptl_absorpt_process_details '(SADABS; Bruker, 2005)'
_exptl_crystal_colour Colourless
_exptl_crystal_density_diffrn 1.479
_exptl_crystal_density_method 'not measured'
_exptl_crystal_description Slab
_exptl_crystal_F_000 608
_exptl_crystal_size_max 0.39
_exptl_crystal_size_mid 0.12
_exptl_crystal_size_min 0.10
_refine_diff_density_max 0.355
_refine_diff_density_min -0.286
_refine_ls_extinction_method none
_refine_ls_goodness_of_fit_ref 1.028
_refine_ls_hydrogen_treatment constr
_refine_ls_matrix_type full
_refine_ls_number_parameters 199
_refine_ls_number_reflns 3821
_refine_ls_number_restraints 0
_refine_ls_restrained_S_all 1.028
_refine_ls_R_factor_all 0.0745
_refine_ls_R_factor_gt 0.0536
_refine_ls_shift/su_max 0.000
_refine_ls_shift/su_mean 0.000
_refine_ls_structure_factor_coef Fsqd
_refine_ls_weighting_details 'calc w = 1/[\s^2^(Fo^2^)+(0.0381P)^2^+1.1211P] where P=(Fo^2^+2Fc^2^)/3'
_refine_ls_weighting_scheme calc
_refine_ls_wR_factor_gt 0.1112
_refine_ls_wR_factor_ref 0.1217
_reflns_number_gt 2950
_reflns_number_total 3821
_reflns_threshold_expression I>2\s(I)
_cod_data_source_file sj2045.cif
_cod_data_source_block I
_cod_depositor_comments
;
The following automatic conversions were performed:
'_symmetry_cell_setting' value 'Monoclinic' changed to 'monoclinic'
according to '/home/saulius/struct/CIF-dictionaries/cif_core.dic'
dictionary named 'cif_core.dic' version 2.4.1 from 2010-06-29.

Automatic conversion script
Id: cif_fix_enum 1527 2010-12-29 10:47:43Z saulius 

The following automatic conversions were performed:

'_symmetry_cell_setting' value 'Monoclinic' changed to 'monoclinic'
according to /home/saulius/struct/CIF-dictionaries/cif_core.dic
dictionary named 'cif_core.dic' version 2.4.1 from 2010-06-29.

Automatic conversion script
Id: cif_fix_values 1715 2011-07-08 13:25:40Z adriana 
;
_cod_original_sg_symbol_H-M 'P 21/c'
_cod_database_code 2209008
_cod_database_fobs_code 2209008

loop_
_symmetry_equiv_pos_as_xyz
'x, y, z'
'-x, y+1/2, -z+1/2'
'-x, -y, -z'
'x, -y-1/2, z-1/2'

loop_
_atom_site_type_symbol
_atom_site_label
_atom_site_fract_x
_atom_site_fract_y
_atom_site_fract_z
_atom_site_U_iso_or_equiv
_atom_site_adp_type
_atom_site_calc_flag
_atom_site_refinement_flags
_atom_site_occupancy
O O1 0.66963(13) 0.03164(7) 0.76180(11) 0.0164(2) Uani d . 1
O O2 0.80177(13) -0.06643(7) 1.21530(11) 0.0183(2) Uani d . 1
O O3 0.99746(14) -0.12086(8) 0.61528(11) 0.0206(3) Uani d . 1
O O4 1.08645(13) -0.16978(7) 0.86943(11) 0.0197(3) Uani d . 1
C C1 0.69640(17) 0.03455(10) 0.62847(15) 0.0147(3) Uani d . 1
C C2 0.80709(18) -0.01361(10) 0.58135(16) 0.0162(3) Uani d . 1
H H2A 0.8228 -0.0081 0.4901 0.019 Uiso calc R 1
C C3 0.90383(17) -0.07415(10) 0.66650(15) 0.0150(3) Uani d . 1
C C4 0.87855(17) -0.07417(10) 0.81126(15) 0.0146(3) Uani d . 1
C C5 0.96894(18) -0.12430(10) 0.91289(15) 0.0148(3) Uani d . 1
C C6 0.93396(18) -0.12146(10) 1.04806(15) 0.0153(3) Uani d . 1
C C7 0.99202(19) -0.16098(10) 1.17853(16) 0.0177(3) Uani d . 1
H H7A 1.0699 -0.2025 1.1936 0.021 Uiso calc R 1
C C8 0.91146(19) -0.12588(10) 1.27211(16) 0.0190(3) Uani d . 1
H H8A 0.9270 -0.1396 1.3645 0.023 Uiso calc R 1
C C9 0.81554(18) -0.06491(10) 1.07873(15) 0.0156(3) Uani d . 1
C C10 0.72532(18) -0.01399(10) 0.98554(16) 0.0169(3) Uani d . 1
H H10A 0.6471 0.0219 1.0103 0.020 Uiso calc R 1
C C11 0.75999(18) -0.02033(10) 0.85229(15) 0.0149(3) Uani d . 1
C C12 0.59180(17) 0.09619(10) 0.54784(15) 0.0151(3) Uani d . 1
C C13 0.48043(18) 0.14288(10) 0.60917(16) 0.0173(3) Uani d . 1
H H13A 0.4706 0.1347 0.7011 0.021 Uiso calc R 1
C C14 0.38404(19) 0.20177(10) 0.53269(17) 0.0186(3) Uani d . 1
H H14A 0.3107 0.2330 0.5740 0.022 Uiso calc R 1
C C15 0.39726(19) 0.21389(10) 0.39520(17) 0.0198(3) Uani d . 1
H H15A 0.3327 0.2530 0.3443 0.024 Uiso calc R 1
C C16 0.5072(2) 0.16734(11) 0.33385(16) 0.0203(3) Uani d . 1
H H16A 0.5157 0.1754 0.2416 0.024 Uiso calc R 1
C C17 0.60441(19) 0.10896(10) 0.40886(16) 0.0181(3) Uani d . 1
H H17A 0.6780 0.0783 0.3669 0.022 Uiso calc R 1
C C18 1.19085(19) -0.21691(11) 0.96639(17) 0.0204(3) Uani d . 1
H H18C 1.2676 -0.2457 0.9199 0.031 Uiso calc R 1
H H18A 1.1327 -0.2586 1.0113 0.031 Uiso calc R 1
H H18B 1.2421 -0.1780 1.0329 0.031 Uiso calc R 1

loop_
_atom_site_aniso_label
_atom_site_aniso_U_11
_atom_site_aniso_U_22
_atom_site_aniso_U_33
_atom_site_aniso_U_12
_atom_site_aniso_U_13
_atom_site_aniso_U_23
O1 0.0176(5) 0.0179(5) 0.0138(5) 0.0032(4) 0.0023(4) 0.0010(4)
O2 0.0215(5) 0.0203(6) 0.0134(5) 0.0012(5) 0.0036(4) 0.0005(4)
O3 0.0236(6) 0.0219(6) 0.0169(5) 0.0063(5) 0.0054(4) 0.0006(4)
O4 0.0223(6) 0.0203(6) 0.0165(5) 0.0077(5) 0.0023(4) 0.0003(4)
C1 0.0170(7) 0.0135(7) 0.0133(7) -0.0035(5) 0.0010(5) 0.0007(5)
C2 0.0194(7) 0.0152(7) 0.0141(7) -0.0008(6) 0.0021(5) 0.0001(5)
C3 0.0157(7) 0.0141(7) 0.0151(7) -0.0011(5) 0.0020(5) -0.0008(5)
C4 0.0155(7) 0.0139(7) 0.0143(7) -0.0020(5) 0.0016(5) -0.0009(5)
C5 0.0163(7) 0.0118(7) 0.0162(7) -0.0002(5) 0.0020(5) -0.0018(5)
C6 0.0167(7) 0.0134(7) 0.0156(7) -0.0025(5) 0.0009(5) -0.0002(5)
C7 0.0204(7) 0.0172(7) 0.0154(7) -0.0005(6) 0.0011(6) 0.0021(6)
C8 0.0228(8) 0.0189(7) 0.0148(7) -0.0011(6) 0.0001(6) 0.0021(6)
C9 0.0184(7) 0.0158(7) 0.0130(7) -0.0028(6) 0.0035(5) -0.0007(5)
C10 0.0169(7) 0.0165(7) 0.0176(7) 0.0018(6) 0.0040(6) -0.0004(6)
C11 0.0164(7) 0.0132(7) 0.0149(7) -0.0007(5) 0.0007(5) 0.0001(5)
C12 0.0156(7) 0.0122(7) 0.0170(7) -0.0022(5) 0.0001(5) 0.0003(5)
C13 0.0193(7) 0.0164(7) 0.0164(7) -0.0014(6) 0.0025(6) 0.0001(5)
C14 0.0176(7) 0.0160(7) 0.0222(8) 0.0003(6) 0.0023(6) -0.0005(6)
C15 0.0203(7) 0.0159(7) 0.0223(8) 0.0000(6) -0.0009(6) 0.0037(6)
C16 0.0235(8) 0.0201(8) 0.0171(7) -0.0004(6) 0.0019(6) 0.0039(6)
C17 0.0196(7) 0.0175(7) 0.0175(7) 0.0008(6) 0.0035(6) 0.0004(6)
C18 0.0200(8) 0.0189(8) 0.0223(8) 0.0056(6) 0.0025(6) 0.0036(6)

loop_
_atom_type_symbol
_atom_type_description
_atom_type_scat_dispersion_real
_atom_type_scat_dispersion_imag
_atom_type_scat_source
C C 0.0033 0.0016 'International Tables Vol C Tables 4.2.6.8 and 6.1.1.4'
H H 0.0000 0.0000 'International Tables Vol C Tables 4.2.6.8 and 6.1.1.4'
O O 0.0106 0.0060 'International Tables Vol C Tables 4.2.6.8 and 6.1.1.4'

loop_
_geom_angle_atom_site_label_1
_geom_angle_atom_site_label_2
_geom_angle_atom_site_label_3
_geom_angle
_geom_angle_publ_flag
C1 O1 C11 119.83(12) ?
C9 O2 C8 105.83(12) ?
C5 O4 C18 119.46(12) y
C2 C1 O1 121.79(14) ?
C2 C1 C12 126.08(14) y
O1 C1 C12 112.13(13) ?
C1 C2 C3 122.96(14) ?
C1 C2 H2A 118.5 ?
C3 C2 H2A 118.5 ?
O3 C3 C2 120.04(14) ?
O3 C3 C4 125.21(14) ?
C2 C3 C4 114.75(13) ?
C11 C4 C5 118.31(13) ?
C11 C4 C3 118.27(13) ?
C5 C4 C3 123.41(14) ?
O4 C5 C6 125.11(14) ?
O4 C5 C4 115.57(13) ?
C6 C5 C4 119.29(14) ?
C5 C6 C9 117.95(14) ?
C5 C6 C7 137.29(15) ?
C9 C6 C7 104.72(13) ?
C8 C7 C6 106.58(14) ?
C8 C7 H7A 126.7 ?
C6 C7 H7A 126.7 ?
C7 C8 O2 112.20(13) ?
C7 C8 H8A 123.9 ?
O2 C8 H8A 123.9 ?
O2 C9 C10 123.87(14) ?
O2 C9 C6 110.65(13) ?
C10 C9 C6 125.48(14) ?
C9 C10 C11 114.96(14) ?
C9 C10 H10A 122.5 ?
C11 C10 H10A 122.5 ?
O1 C11 C10 113.81(13) ?
O1 C11 C4 122.25(13) ?
C10 C11 C4 123.93(14) ?
C13 C12 C17 119.19(14) ?
C13 C12 C1 120.62(14) ?
C17 C12 C1 120.19(14) ?
C14 C13 C12 120.14(14) ?
C14 C13 H13A 119.9 ?
C12 C13 H13A 119.9 ?
C15 C14 C13 120.25(15) ?
C15 C14 H14A 119.9 ?
C13 C14 H14A 119.9 ?
C14 C15 C16 119.75(15) ?
C14 C15 H15A 120.1 ?
C16 C15 H15A 120.1 ?
C17 C16 C15 120.62(15) ?
C17 C16 H16A 119.7 ?
C15 C16 H16A 119.7 ?
C16 C17 C12 120.05(15) ?
C16 C17 H17A 120.0 ?
C12 C17 H17A 120.0 ?
O4 C18 H18C 109.5 ?
O4 C18 H18A 109.5 ?
H18C C18 H18A 109.5 ?
O4 C18 H18B 109.5 ?
H18C C18 H18B 109.5 ?
H18A C18 H18B 109.5 ?

loop_
_geom_bond_atom_site_label_1
_geom_bond_atom_site_label_2
_geom_bond_distance
_geom_bond_publ_flag
O1 C1 1.3631(18) y
O1 C11 1.3744(18) y
O2 C9 1.3667(18) y
O2 C8 1.3912(19) y
O3 C3 1.2382(19) y
O4 C5 1.3473(18) y
O4 C18 1.4331(18) y
C1 C2 1.340(2) ?
C1 C12 1.480(2) ?
C2 C3 1.456(2) ?
C2 H2A 0.9300 ?
C3 C4 1.470(2) ?
C4 C11 1.418(2) ?
C4 C5 1.425(2) ?
C5 C6 1.403(2) ?
C6 C9 1.408(2) ?
C6 C7 1.459(2) ?
C7 C8 1.337(2) y
C7 H7A 0.9300 ?
C8 H8A 0.9300 ?
C9 C10 1.380(2) ?
C10 C11 1.386(2) ?
C10 H10A 0.9300 ?
C12 C13 1.398(2) ?
C12 C17 1.402(2) ?
C13 C14 1.396(2) ?
C13 H13A 0.9300 ?
C14 C15 1.387(2) ?
C14 H14A 0.9300 ?
C15 C16 1.388(2) ?
C15 H15A 0.9300 ?
C16 C17 1.387(2) ?
C16 H16A 0.9300 ?
C17 H17A 0.9300 ?
C18 H18C 0.9600 ?
C18 H18A 0.9600 ?
C18 H18B 0.9600 ?

loop_
_geom_hbond_atom_site_label_D
_geom_hbond_atom_site_label_H
_geom_hbond_atom_site_label_A
_geom_hbond_site_symmetry_A
_geom_hbond_distance_DH
_geom_hbond_distance_HA
_geom_hbond_distance_DA
_geom_hbond_angle_DHA
_geom_hbond_publ_flag
C8 H8A O3 1_556 0.93 2.4918 3.3772(19) 159 yes
C13 H13A O1 1_555 0.93 2.3715 2.7070(19) 101 yes
C18 H18A O3 4_556 0.96 2.4936 3.450(2) 174 yes
C18 H18C Cg1 2_746 0.96 2.6857 3.3621(18) 128 yes

loop_
_geom_torsion_atom_site_label_1
_geom_torsion_atom_site_label_2
_geom_torsion_atom_site_label_3
_geom_torsion_atom_site_label_4
_geom_torsion
_geom_torsion_publ_flag
C11 O1 C1 C2 1.5(2) ?
C11 O1 C1 C12 -177.92(12) ?
O1 C1 C2 C3 1.8(2) ?
C12 C1 C2 C3 -178.85(14) ?
C1 C2 C3 O3 175.41(15) y
C1 C2 C3 C4 -4.1(2) ?
O3 C3 C4 C11 -176.22(15) y
C2 C3 C4 C11 3.3(2) ?
O3 C3 C4 C5 5.0(2) ?
C2 C3 C4 C5 -175.51(14) ?
C18 O4 C5 C6 -2.9(2) y
C18 O4 C5 C4 175.31(13) y
C11 C4 C5 O4 -175.78(13) ?
C3 C4 C5 O4 3.0(2) ?
C11 C4 C5 C6 2.5(2) ?
C3 C4 C5 C6 -178.67(14) ?
O4 C5 C6 C9 174.62(14) ?
C4 C5 C6 C9 -3.5(2) ?
O4 C5 C6 C7 -2.7(3) ?
C4 C5 C6 C7 179.22(17) ?
C5 C6 C7 C8 176.22(18) ?
C9 C6 C7 C8 -1.29(17) ?
C6 C7 C8 O2 0.79(18) ?
C9 O2 C8 C7 0.06(18) ?
C8 O2 C9 C10 179.50(15) ?
C8 O2 C9 C6 -0.93(17) ?
C5 C6 C9 O2 -176.71(13) ?
C7 C6 C9 O2 1.37(17) ?
C5 C6 C9 C10 2.8(2) ?
C7 C6 C9 C10 -179.07(15) ?
O2 C9 C10 C11 178.54(14) ?
C6 C9 C10 C11 -1.0(2) ?
C1 O1 C11 C10 177.04(13) ?
C1 O1 C11 C4 -2.2(2) ?
C9 C10 C11 O1 -179.38(13) ?
C9 C10 C11 C4 -0.2(2) ?
C5 C4 C11 O1 178.50(13) ?
C3 C4 C11 O1 -0.4(2) ?
C5 C4 C11 C10 -0.6(2) ?
C3 C4 C11 C10 -179.51(14) ?
C2 C1 C12 C13 -179.98(15) y
O1 C1 C12 C13 -0.6(2) ?
C2 C1 C12 C17 -0.5(2) ?
O1 C1 C12 C17 178.85(13) ?
C17 C12 C13 C14 -0.4(2) ?
C1 C12 C13 C14 179.03(14) ?
C12 C13 C14 C15 0.5(2) ?
C13 C14 C15 C16 -0.2(2) ?
C14 C15 C16 C17 -0.2(2) ?
C15 C16 C17 C12 0.3(2) ?
C13 C12 C17 C16 0.0(2) ?
C1 C12 C17 C16 -179.42(14) ?

loop_
_cod_related_entry_id
_cod_related_entry_database
_cod_related_entry_code
1 ChemSpider 4478650
